data_2242600
loop_
_publ_author_name
'F\'abry, Jan'

_publ_section_title
;
 A resonance-assisted intramolecular hydrogen bond in compounds containing
 2-hydroxy-3,5-dinitrobenzoic acid and its various deprotonated forms:
 redetermination of several related structures
;
_journal_coeditor_code SU5452
_journal_issue 9
_journal_name_full 'Acta Crystallographica Section E'
_journal_page_first 1344
_journal_page_last 1357
_journal_paper_doi 10.1107/S2056989018011544
_journal_volume 74
_journal_year 2018
_chemical_formula_iupac 'C5 H9 N2 +, C7 H3 N2 O7 -'
_chemical_formula_moiety 'C5 H9 N2 +, C7 H3 N2 O7 -'
_chemical_formula_sum 'C12 H12 N4 O7'
_chemical_formula_weight 324.26
_chemical_name_systematic
;
3,5-Dimethylpyrazolium 3,5-dinitrosalicylate
;
_space_group_IT_number 4
_symmetry_cell_setting monoclinic
_symmetry_space_group_name_Hall 'P 2yb'
_symmetry_space_group_name_H-M 'P 1 21 1'
_atom_sites_solution_hydrogens difmap
_atom_sites_solution_primary direct
_atom_sites_solution_secondary difmap
_audit_creation_method SHELXL-97
_cell_angle_alpha 90.00
_cell_angle_beta 91.9040(10)
_cell_angle_gamma 90.00
_cell_formula_units_Z 2
_cell_length_a 8.1183(7)
_cell_length_b 6.0636(5)
_cell_length_c 14.1453(11)
_cell_measurement_reflns_used 1025
_cell_measurement_temperature 293(2)
_cell_measurement_theta_max 22.584
_cell_measurement_theta_min 2.506
_cell_volume 695.93(10)
_computing_cell_refinement
;
SAINT (Bruker, 2002)
;
_computing_data_collection
;
SMART (Bruker, 2002)
;
_computing_data_reduction
;
SAINT (Bruker, 2002)
;
_computing_structure_refinement
;
JANA2006 (Petricek, 2014)
;
_computing_structure_solution
;
SHELXS-97 (Sheldrick, 2008)
;
_diffrn_ambient_temperature 293(2)
_diffrn_measured_fraction_theta_full 0.996
_diffrn_measured_fraction_theta_max 0.996
_diffrn_measurement_device_type 'Bruker SMART CCD'
_diffrn_measurement_method \w
_diffrn_radiation_monochromator graphite
_diffrn_radiation_source 'fine-focus sealed tube'
_diffrn_radiation_type MoK\a
_diffrn_radiation_wavelength 0.71073
_diffrn_reflns_av_R_equivalents 0.0397
_diffrn_reflns_av_sigmaI/netI 0.0575
_diffrn_reflns_limit_h_max 9
_diffrn_reflns_limit_h_min -9
_diffrn_reflns_limit_k_max 7
_diffrn_reflns_limit_k_min -7
_diffrn_reflns_limit_l_max 12
_diffrn_reflns_limit_l_min -16
_diffrn_reflns_number 3523
_diffrn_reflns_theta_full 25.02
_diffrn_reflns_theta_max 25.02
_diffrn_reflns_theta_min 2.51
_diffrn_standards_decay_% 0
_exptl_absorpt_coefficient_mu 0.130
_exptl_absorpt_correction_T_max 0.986
_exptl_absorpt_correction_T_min 0.959
_exptl_absorpt_correction_type multi-scan
_exptl_absorpt_process_details
;
(SADABS; Bruker, 2002)
;
_exptl_crystal_colour colorless
_exptl_crystal_density_diffrn 1.547
_exptl_crystal_density_method 'not measured'
_exptl_crystal_description block
_exptl_crystal_F_000 336
_exptl_crystal_size_max 0.40
_exptl_crystal_size_mid 0.27
_exptl_crystal_size_min 0.11
_refine_diff_density_max 0.11
_refine_diff_density_min -0.10
_refine_ls_abs_structure_details '  955 of Friedel pairs used in the refinement'
_refine_ls_abs_structure_Flack 0.5
_refine_ls_extinction_coef 31E2(4)
_refine_ls_extinction_method
;
B-C type 1 Lorentzian isotropic (Becker & Coppens, 1974)
;
_refine_ls_goodness_of_fit_ref 1.16
_refine_ls_hydrogen_treatment mixed
_refine_ls_matrix_type full
_refine_ls_number_constraints 37
_refine_ls_number_parameters 212
_refine_ls_number_reflns 2301
_refine_ls_number_restraints 0
_refine_ls_R_factor_all 0.0664
_refine_ls_R_factor_gt 0.0413
_refine_ls_shift/su_max 0.0331
_refine_ls_shift/su_mean 0.0055
_refine_ls_structure_factor_coef Fsqd
_refine_ls_weighting_details w=1/(\s^2^(I)+0.0004I^2^)
_refine_ls_weighting_scheme sigma
_refine_ls_wR_factor_gt 0.0803
_refine_ls_wR_factor_ref 0.0883
_reflns_number_gt 1444
_reflns_number_total 2301
_reflns_threshold_expression I>3\s(I)
_cod_data_source_file su5452sup1.cif
_cod_data_source_block SEDKET
_cod_original_sg_symbol_H-M 'P 21'
_cod_database_code 2242600

loop_
_symmetry_equiv_pos_as_xyz
'x, y, z'
'-x, y+1/2, -z'

loop_
_atom_site_type_symbol
_atom_site_label
_atom_site_fract_x
_atom_site_fract_y
_atom_site_fract_z
_atom_site_U_iso_or_equiv
_atom_site_adp_type
_atom_site_calc_flag
_atom_site_occupancy
N N1 0.2262(4) 0.7164(5) 0.2338(2) 0.0464(11) Uani d 1
N N2 0.2203(3) 0.6196(5) 0.3198(2) 0.0478(11) Uani d 1
C C6 0.3519(4) 0.7226(6) 0.5525(2) 0.0412(12) Uani d 1
N N3 0.2179(3) 1.3158(5) 0.7705(2) 0.0509(12) Uani d 1
N N4 0.5552(4) 0.7120(5) 0.8913(2) 0.0501(12) Uani d 1
O O1 0.5417(3) 0.5285(4) 0.70239(16) 0.0462(9) Uani d 1
O O2 0.4266(3) 0.5357(4) 0.53811(15) 0.0582(10) Uani d 1
O O3 0.2657(3) 0.8100(4) 0.49006(14) 0.0507(8) Uani d 1
O O4 0.1415(3) 1.4013(4) 0.70419(18) 0.0652(10) Uani d 1
O O5 0.2270(3) 1.3968(4) 0.85025(18) 0.0709(11) Uani d 1
O O6 0.5263(4) 0.7839(5) 0.96960(17) 0.0853(12) Uani d 1
O O7 0.6549(4) 0.5664(5) 0.87980(17) 0.0719(12) Uani d 1
C C1 0.1300(5) 0.6431(8) 0.0685(2) 0.0762(19) Uani d 1
H H1a 0.132119 0.800298 0.060733 0.1144 Uiso d 1
H H1b 0.027525 0.586015 0.043068 0.1144 Uiso d 1
H H1c 0.219699 0.578396 0.035744 0.1144 Uiso d 1
C C2 0.1466(4) 0.5878(6) 0.1713(2) 0.0469(13) Uani d 1
C C3 0.0892(4) 0.4058(7) 0.2187(3) 0.0553(14) Uani d 1
H H3 0.029651 0.288588 0.192446 0.0663 Uiso d 1
C C4 0.1373(4) 0.4313(6) 0.3133(2) 0.0481(13) Uani d 1
C C5 0.1093(5) 0.2896(7) 0.3966(3) 0.0669(16) Uani d 1
H H5a 0.025142 0.183251 0.380914 0.1003 Uiso d 1
H H5b 0.20964 0.214551 0.414477 0.1003 Uiso d 1
H H5c 0.074882 0.379302 0.448238 0.1003 Uiso d 1
C C12 0.4691(4) 0.7102(6) 0.7196(2) 0.0372(12) Uani d 1
C C7 0.3736(3) 0.8233(6) 0.6477(2) 0.0348(11) Uani d 1
C C8 0.2972(4) 1.0181(6) 0.6641(2) 0.0380(12) Uani d 1
H H8 0.239805 1.089516 0.615013 0.0456 Uiso d 1
C C9 0.3044(4) 1.1108(6) 0.7534(2) 0.0381(11) Uani d 1
C C10 0.3902(4) 1.0091(6) 0.8274(2) 0.0403(12) Uani d 1
H H10 0.393751 1.071121 0.887603 0.0483 Uiso d 1
C C11 0.4704(4) 0.8133(6) 0.8100(2) 0.0380(11) Uani d 1
H H2a 0.507(5) 0.485(9) 0.620(3) 0.145(19) Uiso d 1
H H1 0.289(6) 0.878(9) 0.225(3) 0.130(19) Uiso d 1
H H2 0.258(4) 0.707(6) 0.373(2) 0.063(12) Uiso d 1

loop_
_atom_site_aniso_label
_atom_site_aniso_U_11
_atom_site_aniso_U_22
_atom_site_aniso_U_33
_atom_site_aniso_U_12
_atom_site_aniso_U_13
_atom_site_aniso_U_23
_atom_site_aniso_type_symbol
N1 0.0502(18) 0.049(2) 0.0399(18) 0.0006(15) -0.0027(14) -0.0034(15) N
N2 0.0497(19) 0.051(2) 0.0422(18) -0.0046(17) -0.0047(14) -0.0066(17) N
C6 0.0393(19) 0.047(2) 0.037(2) -0.0016(18) 0.0053(16) -0.0027(18) C
N3 0.0500(19) 0.043(2) 0.060(2) -0.0003(17) 0.0048(16) -0.0031(18) N
N4 0.065(2) 0.046(2) 0.0387(19) 0.0015(17) -0.0037(16) 0.0042(16) N
O1 0.0564(15) 0.0414(15) 0.0407(14) 0.0091(13) -0.0027(11) -0.0072(12) O
O2 0.0704(17) 0.0626(18) 0.0414(14) 0.0205(15) -0.0036(12) -0.0156(14) O
O3 0.0581(14) 0.0600(17) 0.0333(13) 0.0050(14) -0.0083(11) 0.0013(12) O
O4 0.0703(17) 0.0521(17) 0.0721(18) 0.0185(15) -0.0141(14) 0.0031(15) O
O5 0.092(2) 0.0593(19) 0.0617(17) 0.0072(16) 0.0048(14) -0.0187(15) O
O6 0.148(3) 0.075(2) 0.0326(16) 0.035(2) -0.0069(15) -0.0032(15) O
O7 0.092(2) 0.072(2) 0.0510(16) 0.0308(19) -0.0083(14) 0.0090(16) O
C1 0.086(3) 0.096(4) 0.047(2) -0.014(3) -0.009(2) -0.007(2) C
C2 0.043(2) 0.054(3) 0.0434(19) 0.005(2) -0.0046(17) -0.009(2) C
C3 0.049(2) 0.057(3) 0.060(2) -0.004(2) -0.0075(18) -0.022(2) C
C4 0.039(2) 0.044(2) 0.062(2) 0.0027(19) 0.0037(17) -0.003(2) C
C5 0.066(3) 0.060(3) 0.074(3) 0.000(2) -0.002(2) 0.012(2) C
C12 0.0351(19) 0.041(2) 0.036(2) -0.0079(18) 0.0025(15) 0.0010(17) C
C7 0.0342(17) 0.039(2) 0.0316(17) -0.0052(17) 0.0004(13) 0.0031(16) C
C8 0.041(2) 0.038(2) 0.0349(19) -0.0032(18) -0.0036(15) 0.0039(17) C
C9 0.041(2) 0.032(2) 0.0416(19) -0.0045(17) 0.0020(15) -0.0015(17) C
C10 0.049(2) 0.039(2) 0.0325(19) -0.0038(18) 0.0020(16) -0.0017(17) C
C11 0.0419(19) 0.041(2) 0.0312(17) -0.0038(19) -0.0025(14) 0.0049(17) C

loop_
_atom_type_symbol
_atom_type_scat_dispersion_real
_atom_type_scat_dispersion_imag
_atom_type_scat_source
C 0.0033 0.0016 'International Tables Vol C tables 4.2.6.8 and 6.1.1.1'
H 0.0000 0.0000 'International Tables Vol C tables 4.2.6.8 and 6.1.1.1'
N 0.0061 0.0033 'International Tables Vol C tables 4.2.6.8 and 6.1.1.1'
O 0.0106 0.0060 'International Tables Vol C tables 4.2.6.8 and 6.1.1.1'

loop_
_geom_angle_atom_site_label_1
_geom_angle_atom_site_label_2
_geom_angle_atom_site_label_3
_geom_angle
N2 N1 C2 108.2(3)
N2 N1 H1 121(2)
C2 N1 H1 131(2)
N1 N2 C4 110.1(3)
N1 N2 H2 117(2)
C4 N2 H2 132(2)
O2 C6 O3 121.3(3)
O2 C6 C7 117.2(3)
O3 C6 C7 121.5(3)
O4 N3 O5 123.2(3)
O4 N3 C9 118.1(3)
O5 N3 C9 118.7(3)
O6 N4 O7 122.1(3)
O6 N4 C11 117.8(3)
O7 N4 C11 120.1(3)
C12 O1 H2a 106(2)
C6 O2 H2a 106(2)
H1a C1 H1b 109.47
H1a C1 H1c 109.47
H1a C1 C2 109.47
H1b C1 H1c 109.47
H1b C1 C2 109.47
H1c C1 C2 109.47
N1 C2 C1 122.8(3)
N1 C2 C3 108.1(3)
C1 C2 C3 129.1(3)
C2 C3 H3 126.58
C2 C3 C4 106.8(3)
H3 C3 C4 126.58
N2 C4 C3 106.8(3)
N2 C4 C5 122.3(3)
C3 C4 C5 130.9(3)
C4 C5 H5a 109.47
C4 C5 H5b 109.47
C4 C5 H5c 109.47
H5a C5 H5b 109.47
H5a C5 H5c 109.47
H5b C5 H5c 109.47
O1 C12 C7 121.3(3)
O1 C12 C11 124.1(3)
C7 C12 C11 114.5(3)
C6 C7 C12 119.5(3)
C6 C7 C8 118.1(3)
C12 C7 C8 122.3(3)
C7 C8 H8 119.87
C7 C8 C9 120.3(3)
H8 C8 C9 119.87
N3 C9 C8 119.6(3)
N3 C9 C10 119.3(3)
C8 C9 C10 121.0(3)
C9 C10 H10 120.77
C9 C10 C11 118.5(3)
H10 C10 C11 120.77
N4 C11 C12 120.9(3)
N4 C11 C10 115.7(3)
C12 C11 C10 123.3(3)
O1 H2a O2 149(5)

loop_
_geom_bond_atom_site_label_1
_geom_bond_atom_site_label_2
_geom_bond_distance
N1 N2 1.353(4)
N1 C2 1.330(5)
N1 H1 1.11(5)
N2 C4 1.327(5)
N2 H2 0.96(3)
C6 O2 1.304(4)
C6 O3 1.229(4)
C6 C7 1.484(4)
N3 O4 1.223(4)
N3 O5 1.231(4)
N3 C9 1.452(5)
N4 O6 1.220(4)
N4 O7 1.213(4)
N4 C11 1.457(4)
O1 C12 1.277(4)
O1 H2a 1.22(5)
O2 H2a 1.34(5)
C1 H1a 0.96
C1 H1b 0.96
C1 H1c 0.96
C1 C2 1.494(5)
H1a H1b 1.5677
H1a H1c 1.5677
H1b H1c 1.5677
C2 C3 1.380(5)
C3 H3 0.93
C3 C4 1.389(5)
C4 C5 1.482(5)
C5 H5a 0.96
C5 H5b 0.96
C5 H5c 0.96
H5a H5b 1.5677
H5a H5c 1.5677
H5b H5c 1.5677
C12 C7 1.433(4)
C12 C11 1.422(4)
C7 C8 1.358(5)
C8 H8 0.93
C8 C9 1.382(4)
C9 C10 1.384(4)
C10 H10 0.93
C10 C11 1.380(5)

loop_
_geom_hbond_atom_site_label_D
_geom_hbond_atom_site_label_H
_geom_hbond_atom_site_label_A
_geom_hbond_site_symmetry_A
_geom_hbond_distance_DH
_geom_hbond_distance_HA
_geom_hbond_distance_DA
_geom_hbond_angle_DHA
C1 H1a O7 2_656 0.96 2.49 3.176(5) 128
C5 H5a O4 2_536 0.96 2.47 3.395(5) 162
C10 H10 O6 2_657 0.93 2.47 3.369(4) 164
O1 H2a O2 . 1.22(5) 1.34(5) 2.476(3) 149(5)
O2 H2a O1 . 1.34(5) 1.22(5) 2.476(3) 149(5)
N1 H1 O1 2_656 1.11(5) 1.92(5) 2.799(4) 133(3)
N1 H1 O7 2_656 1.11(5) 1.94(5) 2.850(4) 137(3)
N2 H2 O3 . 0.96(3) 1.77(3) 2.685(4) 158(3)
